data_7156379
loop_
_publ_author_name
'Liebold, Martin'
'Sharikow, Eugen'
'Seikel, Elisabeth'
'Trombach, Lukas'
'Harms, Klaus'
'Zimcik, Petr'
'Novakova, Veronika'
'Tonner, Ralf'
'Sundermeyer, J\"org'

_publ_section_title
;
 An experimental and computational study on isomerically pure, soluble
 azaphthalocyanines and their complexes and boron azasubphthalocyanines of
 a varying number of aza units.
;
_journal_issue 35
_journal_name_full 'Organic &amp; biomolecular chemistry'
_journal_page_first 6586
_journal_page_last 6599
_journal_paper_doi 10.1039/c8ob01705k
_journal_volume 16
_journal_year 2018
_chemical_formula_moiety 'C60 H70 N12 O Zn'
_chemical_formula_sum 'C60 H70 N12 O Zn'
_chemical_formula_weight 1040.65
_space_group_crystal_system monoclinic
_space_group_IT_number 14
_space_group_name_Hall '-P 2ybc'
_space_group_name_H-M_alt 'P 1 21/c 1'
_symmetry_space_group_name_Hall '-P 2ybc'
_symmetry_space_group_name_H-M 'P 1 21/c 1'
_atom_sites_solution_hydrogens mixed
_atom_sites_solution_primary direct
_atom_sites_solution_secondary difmap
_audit_block_doi 10.5517/ccdc.csd.cc1mlp0x
_audit_creation_method SHELXL-2014/7
_audit_update_record
;
2016-09-30 deposited with the CCDC.
2018-08-15 downloaded from the CCDC.
;
_cell_angle_alpha 90
_cell_angle_beta 95.305(3)
_cell_angle_gamma 90
_cell_formula_units_Z 2
_cell_length_a 6.0419(5)
_cell_length_b 16.2175(13)
_cell_length_c 31.008(2)
_cell_measurement_reflns_used 9556
_cell_measurement_temperature 250(2)
_cell_measurement_theta_max 25.1616
_cell_measurement_theta_min 2.3438
_cell_volume 3025.3(4)
_computing_cell_refinement 'SAINT V8.35A (Bruker AXS Inc., 2015)'
_computing_data_collection 'APEX3 (Bruker AXS Inc., 2015)'
_computing_data_reduction 'SAINT V8.35A (Bruker AXS Inc., 2015)'
_computing_molecular_graphics 'DIAMOND (Crystal Impact)'
_computing_structure_refinement 'SHELXL-2014/7 (Sheldrick, 2014)'
_computing_structure_solution 'XT V2014/1 (Bruker AXS Inc., 2014)'
_diffrn_ambient_temperature 250(2)
_diffrn_detector_area_resol_mean 7.9
_diffrn_measured_fraction_theta_full 0.999
_diffrn_measured_fraction_theta_max 0.991
_diffrn_measurement_device_type 'Bruker D8 QUEST area detector'
_diffrn_measurement_method '\w and \f scans'
_diffrn_radiation_type MoK\a
_diffrn_radiation_wavelength 0.71073
_diffrn_reflns_av_R_equivalents 0.0711
_diffrn_reflns_av_unetI/netI 0.0492
_diffrn_reflns_Laue_measured_fraction_full 0.999
_diffrn_reflns_Laue_measured_fraction_max 0.991
_diffrn_reflns_limit_h_max 7
_diffrn_reflns_limit_h_min -7
_diffrn_reflns_limit_k_max 19
_diffrn_reflns_limit_k_min -19
_diffrn_reflns_limit_l_max 37
_diffrn_reflns_limit_l_min -37
_diffrn_reflns_number 32818
_diffrn_reflns_point_group_measured_fraction_full 0.999
_diffrn_reflns_point_group_measured_fraction_max 0.991
_diffrn_reflns_theta_full 25.242
_diffrn_reflns_theta_max 25.290
_diffrn_reflns_theta_min 2.344
_diffrn_source 'microfocus sealed X-ray tube'
_exptl_absorpt_coefficient_mu 0.454
_exptl_absorpt_correction_T_max 0.99
_exptl_absorpt_correction_T_min 0.89
_exptl_absorpt_correction_type 'Numerical Mu Calculated'
_exptl_absorpt_process_details ' '
_exptl_crystal_colour dark
_exptl_crystal_density_diffrn 1.142
_exptl_crystal_density_method 'not measured'
_exptl_crystal_description prism
_exptl_crystal_F_000 1104
_exptl_crystal_size_max 0.27
_exptl_crystal_size_mid 0.06
_exptl_crystal_size_min 0.03
_refine_diff_density_max 0.288
_refine_diff_density_min -0.347
_refine_diff_density_rms 0.052
_refine_ls_extinction_method none
_refine_ls_goodness_of_fit_ref 1.021
_refine_ls_hydrogen_treatment constr
_refine_ls_matrix_type full
_refine_ls_number_parameters 353
_refine_ls_number_reflns 5598
_refine_ls_number_restraints 0
_refine_ls_restrained_S_all 1.021
_refine_ls_R_factor_all 0.0826
_refine_ls_R_factor_gt 0.0580
_refine_ls_shift/su_max 0.001
_refine_ls_shift/su_mean 0.000
_refine_ls_structure_factor_coef Fsqd
_refine_ls_weighting_details 'w=1/[\s^2^(Fo^2^)+(0.0742P)^2^+1.8384P] where P=(Fo^2^+2Fc^2^)/3'
_refine_ls_weighting_scheme calc
_refine_ls_wR_factor_gt 0.1364
_refine_ls_wR_factor_ref 0.1467
_reflns_Friedel_coverage 0.000
_reflns_number_gt 4276
_reflns_number_total 5598
_reflns_threshold_expression 'I > 2\s(I)'
_cod_data_source_file c8ob01705k2.cif
_cod_data_source_block mL105c2_0m_sq
_cod_depositor_comments 'Adding full bibliography for 7156377--7156379.cif.'
_cod_database_code 7156379
_shelx_shelxl_version_number 2014/7
_shelx_space_group_comment
; 
The symmetry employed for this shelxl refinement is uniquely defined 
by the following loop, which should always be used as a source of 
symmetry information in preference to the above space-group names. 
They are only intended as comments. 
;
_shelx_estimated_absorpt_t_min 0.887
_shelx_estimated_absorpt_t_max 0.987

loop_
_space_group_symop_operation_xyz
'x, y, z'
'-x, y+1/2, -z+1/2'
'-x, -y, -z'
'x, -y-1/2, z-1/2'

loop_
_atom_site_label
_atom_site_type_symbol
_atom_site_fract_x
_atom_site_fract_y
_atom_site_fract_z
_atom_site_U_iso_or_equiv
_atom_site_adp_type
_atom_site_occupancy
_atom_site_site_symmetry_order
_atom_site_calc_flag
_atom_site_refinement_flags_posn
_atom_site_refinement_flags_adp
_atom_site_refinement_flags_occupancy
Zn1 Zn 1.49975(18) 0.51807(4) 0.50622(3) 0.0242(2) Uani 0.5 1 d . . P
N1 N 1.5282(5) 0.39227(14) 0.59501(8) 0.0354(6) Uani 1 1 d . . .
C2 C 1.3557(6) 0.37918(17) 0.56599(9) 0.0336(7) Uani 1 1 d . . .
N3 N 1.3123(5) 0.41696(14) 0.52645(8) 0.0330(6) Uani 1 1 d . . .
C4 C 1.1271(6) 0.38191(18) 0.50470(10) 0.0357(8) Uani 1 1 d . . .
C5 C 1.0459(5) 0.31799(17) 0.53226(9) 0.0324(7) Uani 1 1 d . . .
C6 C 0.8816(5) 0.26266(17) 0.52335(9) 0.0369(7) Uani 0.5 1 d . . P
H6 H 0.7937 0.2632 0.4967 0.044 Uiso 0.5 1 calc R U P
N6 N 0.8816(5) 0.26266(17) 0.52335(9) 0.0369(7) Uani 0.5 1 d . . P
C7 C 0.8475(6) 0.20533(19) 0.55472(10) 0.0378(8) Uani 1 1 d . . .
C8 C 0.6829(6) 0.1355(2) 0.54251(11) 0.0459(9) Uani 1 1 d . . .
C9 C 0.6011(7) 0.0982(3) 0.58286(13) 0.0594(11) Uani 1 1 d . . .
H9A H 0.4972 0.1366 0.5947 0.071 Uiso 1 1 calc R U .
H9B H 0.5197 0.0473 0.5750 0.071 Uiso 1 1 calc R U .
C10 C 0.7865(8) 0.0790(2) 0.61729(13) 0.0609(11) Uani 1 1 d . . .
H10A H 0.8878 0.0393 0.6056 0.073 Uiso 1 1 calc R U .
H10B H 0.7234 0.0529 0.6419 0.073 Uiso 1 1 calc R U .
C11 C 0.9179(6) 0.1542(2) 0.63326(11) 0.0446(9) Uani 1 1 d . . .
C12 C 0.9761(6) 0.20836(19) 0.59537(10) 0.0362(8) Uani 1 1 d . . .
C13 C 1.1473(5) 0.26387(16) 0.60328(9) 0.0362(7) Uani 0.5 1 d . . P
H13 H 1.2358 0.2649 0.6298 0.043 Uiso 0.5 1 calc R U P
N13 N 1.1473(5) 0.26387(16) 0.60328(9) 0.0362(7) Uani 0.5 1 d . . P
C14 C 1.1822(5) 0.31757(16) 0.57052(9) 0.0306(7) Uani 1 1 d . . .
N15 N 1.0358(5) 0.39883(15) 0.46520(8) 0.0350(6) Uani 1 1 d . . .
C16 C 1.1103(6) 0.45652(18) 0.43907(9) 0.0345(7) Uani 1 1 d . . .
N17 N 1.2882(5) 0.50688(15) 0.44710(8) 0.0348(6) Uani 1 1 d . . .
C18 C 1.3091(6) 0.55471(17) 0.41116(9) 0.0335(7) Uani 1 1 d . . .
C19 C 1.1260(6) 0.53481(17) 0.37847(9) 0.0339(7) Uani 1 1 d . . .
C20 C 1.0650(5) 0.56503(17) 0.33820(9) 0.0357(7) Uani 0.5 1 d . . P
H20 H 1.1406 0.6097 0.3269 0.043 Uiso 0.5 1 calc R U P
N20 N 1.0650(5) 0.56503(17) 0.33820(9) 0.0357(7) Uani 0.5 1 d . . P
C21 C 0.8899(6) 0.52815(19) 0.31471(10) 0.0392(8) Uani 1 1 d . . .
C22 C 0.8002(6) 0.5685(2) 0.27201(11) 0.0448(8) Uani 1 1 d . . .
C23 C 0.6709(8) 0.5058(3) 0.24279(13) 0.0640(11) Uani 1 1 d . . .
H23A H 0.5900 0.5351 0.2186 0.077 Uiso 1 1 calc R U .
H23B H 0.7766 0.4684 0.2307 0.077 Uiso 1 1 calc R U .
C24 C 0.5072(8) 0.4553(3) 0.26589(15) 0.0672(12) Uani 1 1 d . . .
H24A H 0.3981 0.4925 0.2771 0.081 Uiso 1 1 calc R U .
H24B H 0.4270 0.4181 0.2450 0.081 Uiso 1 1 calc R U .
C25 C 0.6171(6) 0.4051(2) 0.30292(12) 0.0492(9) Uani 1 1 d . . .
C26 C 0.7813(6) 0.4578(2) 0.33098(11) 0.0417(8) Uani 1 1 d . . .
C27 C 0.8404(5) 0.43133(18) 0.37254(9) 0.0404(7) Uani 0.5 1 d . . P
H27 H 0.7666 0.3870 0.3845 0.049 Uiso 0.5 1 calc R U P
N27 N 0.8404(5) 0.43133(18) 0.37254(9) 0.0404(7) Uani 0.5 1 d . . P
C28 C 1.0081(6) 0.47124(18) 0.39565(10) 0.0347(7) Uani 1 1 d . . .
C29 C 0.8078(7) 0.0725(2) 0.51705(15) 0.0657(12) Uani 1 1 d . . .
H29A H 0.7083 0.0278 0.5076 0.099 Uiso 1 1 calc R U .
H29B H 0.9329 0.0508 0.5355 0.099 Uiso 1 1 calc R U .
H29C H 0.8614 0.0991 0.4920 0.099 Uiso 1 1 calc R U .
C30 C 0.4821(7) 0.1666(3) 0.51310(14) 0.0660(12) Uani 1 1 d . . .
H30A H 0.3726 0.1229 0.5088 0.099 Uiso 1 1 calc R U .
H30B H 0.5300 0.1829 0.4853 0.099 Uiso 1 1 calc R U .
H30C H 0.4169 0.2136 0.5265 0.099 Uiso 1 1 calc R U .
C31 C 1.1256(7) 0.1267(3) 0.66111(13) 0.0644(12) Uani 1 1 d . . .
H31A H 1.2093 0.1748 0.6717 0.097 Uiso 1 1 calc R U .
H31B H 1.2170 0.0931 0.6439 0.097 Uiso 1 1 calc R U .
H31C H 1.0829 0.0947 0.6854 0.097 Uiso 1 1 calc R U .
C32 C 0.7765(7) 0.2076(3) 0.66089(12) 0.0589(11) Uani 1 1 d . . .
H32A H 0.8638 0.2541 0.6725 0.088 Uiso 1 1 calc R U .
H32B H 0.7291 0.1749 0.6846 0.088 Uiso 1 1 calc R U .
H32C H 0.6470 0.2276 0.6431 0.088 Uiso 1 1 calc R U .
C33 C 0.9850(7) 0.6044(3) 0.24761(13) 0.0650(12) Uani 1 1 d . . .
H33A H 0.9209 0.6314 0.2215 0.098 Uiso 1 1 calc R U .
H33B H 1.0830 0.5604 0.2399 0.098 Uiso 1 1 calc R U .
H33C H 1.0691 0.6441 0.2658 0.098 Uiso 1 1 calc R U .
C34 C 0.6459(7) 0.6390(2) 0.28378(15) 0.0665(12) Uani 1 1 d . . .
H34A H 0.5716 0.6623 0.2575 0.100 Uiso 1 1 calc R U .
H34B H 0.7330 0.6814 0.2995 0.100 Uiso 1 1 calc R U .
H34C H 0.5359 0.6176 0.3018 0.100 Uiso 1 1 calc R U .
C35 C 0.7495(7) 0.3332(2) 0.28583(14) 0.0601(11) Uani 1 1 d . . .
H35A H 0.8144 0.3006 0.3100 0.090 Uiso 1 1 calc R U .
H35B H 0.8668 0.3547 0.2697 0.090 Uiso 1 1 calc R U .
H35C H 0.6510 0.2988 0.2670 0.090 Uiso 1 1 calc R U .
C36 C 0.4342(8) 0.3688(3) 0.32869(17) 0.0783(14) Uani 1 1 d . . .
H36A H 0.5014 0.3338 0.3517 0.118 Uiso 1 1 calc R U .
H36B H 0.3323 0.3364 0.3095 0.118 Uiso 1 1 calc R U .
H36C H 0.3536 0.4132 0.3412 0.118 Uiso 1 1 calc R U .
O1W O 1.3888(7) 0.6241(3) 0.53911(14) 0.0403(11) Uani 0.5 1 d . . P
H1WA H 1.4889 0.6385 0.5594 0.060 Uiso 0.5 1 d R U P
H1WB H 1.2668 0.6126 0.5504 0.060 Uiso 0.5 1 d R U P

loop_
_atom_site_aniso_label
_atom_site_aniso_U_11
_atom_site_aniso_U_22
_atom_site_aniso_U_33
_atom_site_aniso_U_23
_atom_site_aniso_U_13
_atom_site_aniso_U_12
Zn1 0.0235(3) 0.0261(6) 0.0219(6) 0.0052(4) -0.0039(4) -0.0076(5)
N1 0.0602(19) 0.0240(13) 0.0228(14) 0.0029(10) 0.0085(13) 0.0018(13)
C2 0.058(2) 0.0241(15) 0.0201(16) -0.0001(12) 0.0107(15) 0.0024(15)
N3 0.0509(17) 0.0247(12) 0.0239(13) 0.0044(10) 0.0071(12) 0.0008(12)
C4 0.053(2) 0.0245(15) 0.0316(18) 0.0031(13) 0.0125(15) 0.0041(15)
C5 0.048(2) 0.0214(15) 0.0295(17) 0.0023(12) 0.0100(14) 0.0044(14)
C6 0.0522(19) 0.0354(15) 0.0234(14) 0.0011(12) 0.0041(13) 0.0099(15)
N6 0.0522(19) 0.0354(15) 0.0234(14) 0.0011(12) 0.0041(13) 0.0099(15)
C7 0.046(2) 0.0348(17) 0.0340(18) 0.0005(14) 0.0079(15) 0.0119(15)
C8 0.049(2) 0.049(2) 0.0392(19) -0.0031(16) 0.0024(16) 0.0106(17)
C9 0.065(3) 0.060(2) 0.053(2) -0.0006(19) 0.007(2) -0.012(2)
C10 0.079(3) 0.048(2) 0.054(2) 0.0135(18) 0.000(2) -0.007(2)
C11 0.045(2) 0.052(2) 0.0362(19) 0.0154(16) 0.0047(16) -0.0002(17)
C12 0.046(2) 0.0317(16) 0.0312(18) 0.0041(13) 0.0082(15) 0.0086(15)
C13 0.0548(19) 0.0303(15) 0.0248(15) 0.0056(12) 0.0104(13) 0.0044(14)
N13 0.0548(19) 0.0303(15) 0.0248(15) 0.0056(12) 0.0104(13) 0.0044(14)
C14 0.049(2) 0.0201(14) 0.0241(16) 0.0008(12) 0.0118(14) 0.0019(13)
N15 0.0520(18) 0.0293(13) 0.0243(14) 0.0046(11) 0.0072(12) 0.0039(12)
C16 0.055(2) 0.0250(15) 0.0249(16) 0.0013(12) 0.0090(15) 0.0038(15)
N17 0.0569(18) 0.0264(13) 0.0212(13) 0.0039(10) 0.0037(12) 0.0007(13)
C18 0.056(2) 0.0241(15) 0.0205(15) 0.0010(12) 0.0042(14) 0.0065(15)
C19 0.052(2) 0.0241(15) 0.0260(16) -0.0009(12) 0.0054(14) 0.0025(14)
C20 0.0510(19) 0.0328(15) 0.0237(15) 0.0030(12) 0.0052(13) 0.0021(14)
N20 0.0510(19) 0.0328(15) 0.0237(15) 0.0030(12) 0.0052(13) 0.0021(14)
C21 0.048(2) 0.0360(18) 0.0354(18) -0.0011(14) 0.0137(16) 0.0086(16)
C22 0.043(2) 0.048(2) 0.042(2) 0.0088(16) -0.0002(16) 0.0076(17)
C23 0.080(3) 0.062(3) 0.047(2) 0.0016(19) -0.009(2) 0.003(2)
C24 0.063(3) 0.058(2) 0.077(3) 0.000(2) -0.014(2) -0.010(2)
C25 0.047(2) 0.0400(19) 0.062(2) -0.0024(17) 0.0103(18) -0.0003(17)
C26 0.049(2) 0.0364(18) 0.042(2) -0.0015(15) 0.0149(16) 0.0072(16)
C27 0.055(2) 0.0325(15) 0.0356(17) 0.0016(13) 0.0148(15) 0.0020(14)
N27 0.055(2) 0.0325(15) 0.0356(17) 0.0016(13) 0.0148(15) 0.0020(14)
C28 0.051(2) 0.0276(15) 0.0260(16) 0.0002(13) 0.0055(14) 0.0036(15)
C29 0.063(3) 0.052(2) 0.083(3) -0.023(2) 0.011(2) 0.011(2)
C30 0.056(3) 0.078(3) 0.063(3) -0.005(2) -0.002(2) 0.015(2)
C31 0.057(3) 0.076(3) 0.061(3) 0.043(2) 0.007(2) 0.000(2)
C32 0.061(3) 0.071(3) 0.047(2) 0.002(2) 0.0188(19) 0.000(2)
C33 0.058(3) 0.092(3) 0.044(2) 0.029(2) -0.0033(19) 0.003(2)
C34 0.058(3) 0.051(2) 0.089(3) 0.003(2) -0.005(2) 0.016(2)
C35 0.064(3) 0.046(2) 0.070(3) -0.0147(19) 0.008(2) 0.003(2)
C36 0.055(3) 0.081(3) 0.102(4) 0.003(3) 0.024(3) -0.007(2)
O1W 0.027(2) 0.046(3) 0.047(3) -0.007(2) 0.003(2) -0.001(2)

loop_
_atom_type_symbol
_atom_type_description
_atom_type_scat_dispersion_real
_atom_type_scat_dispersion_imag
_atom_type_scat_source
C C 0.0033 0.0016 'International Tables Vol C Tables 4.2.6.8 and 6.1.1.4'
N N 0.0061 0.0033 'International Tables Vol C Tables 4.2.6.8 and 6.1.1.4'
Zn Zn 0.2839 1.4301 'International Tables Vol C Tables 4.2.6.8 and 6.1.1.4'
O O 0.0106 0.0060 'International Tables Vol C Tables 4.2.6.8 and 6.1.1.4'
H H 0.0000 0.0000 'International Tables Vol C Tables 4.2.6.8 and 6.1.1.4'

loop_
_geom_angle_atom_site_label_1
_geom_angle_atom_site_label_2
_geom_angle_atom_site_label_3
_geom_angle
_geom_angle_site_symmetry_1
_geom_angle_site_symmetry_3
Zn1 Zn1 N17 101.9(2) 3_866 3_866
Zn1 Zn1 N3 97.8(2) 3_866 3_866
N17 Zn1 N3 97.51(12) 3_866 3_866
Zn1 Zn1 N3 63.01(17) 3_866 .
N17 Zn1 N3 87.16(11) 3_866 .
N3 Zn1 N3 160.86(4) 3_866 .
Zn1 Zn1 O1W 162.0(2) 3_866 .
N17 Zn1 O1W 91.56(14) 3_866 .
N3 Zn1 O1W 92.15(14) 3_866 .
N3 Zn1 O1W 106.33(14) . .
Zn1 Zn1 N17 59.45(17) 3_866 .
N17 Zn1 N17 161.30(4) 3_866 .
N3 Zn1 N17 85.97(11) 3_866 .
N3 Zn1 N17 83.97(10) . .
O1W Zn1 N17 106.71(14) . .
C2 N1 C18 123.2(2) . 3_866
N1 C2 N3 127.3(3) . .
N1 C2 C14 124.6(3) . .
N3 C2 C14 108.1(3) . .
C2 N3 C4 109.4(3) . .
C2 N3 Zn1 130.3(2) . 3_866
C4 N3 Zn1 117.73(19) . 3_866
C2 N3 Zn1 123.1(2) . .
C4 N3 Zn1 127.40(19) . .
Zn1 N3 Zn1 19.14(4) 3_866 .
N15 C4 N3 128.2(3) . .
N15 C4 C5 123.8(3) . .
N3 C4 C5 108.0(3) . .
C6 C5 C14 122.9(3) . .
C6 C5 C4 129.4(3) . .
C14 C5 C4 107.5(3) . .
C5 C6 C7 117.4(3) . .
C5 C6 H6 121.3 . .
C7 C6 H6 121.3 . .
C6 C7 C12 120.0(3) . .
C6 C7 C8 117.5(3) . .
C12 C7 C8 122.3(3) . .
C9 C8 C29 111.9(3) . .
C9 C8 C7 110.2(3) . .
C29 C8 C7 106.3(3) . .
C9 C8 C30 108.8(3) . .
C29 C8 C30 108.2(3) . .
C7 C8 C30 111.3(3) . .
C10 C9 C8 112.9(3) . .
C10 C9 H9A 109.0 . .
C8 C9 H9A 109.0 . .
C10 C9 H9B 109.0 . .
C8 C9 H9B 109.0 . .
H9A C9 H9B 107.8 . .
C9 C10 C11 113.5(3) . .
C9 C10 H10A 108.9 . .
C11 C10 H10A 108.9 . .
C9 C10 H10B 108.9 . .
C11 C10 H10B 108.9 . .
H10A C10 H10B 107.7 . .
C10 C11 C31 109.2(3) . .
C10 C11 C32 109.6(3) . .
C31 C11 C32 108.7(3) . .
C10 C11 C12 111.2(3) . .
C31 C11 C12 111.5(3) . .
C32 C11 C12 106.5(3) . .
C13 C12 C7 121.5(3) . .
C13 C12 C11 117.4(3) . .
C7 C12 C11 121.0(3) . .
C14 C13 C12 116.6(3) . .
C14 C13 H13 121.7 . .
C12 C13 H13 121.7 . .
C13 C14 C5 121.4(3) . .
C13 C14 C2 131.8(3) . .
C5 C14 C2 106.8(2) . .
C4 N15 C16 124.6(3) . .
N15 C16 N17 127.9(3) . .
N15 C16 C28 122.6(3) . .
N17 C16 C28 109.5(3) . .
C16 N17 C18 108.8(3) . .
C16 N17 Zn1 118.9(2) . 3_866
C18 N17 Zn1 129.6(2) . 3_866
C16 N17 Zn1 127.5(2) . .
C18 N17 Zn1 123.7(2) . .
Zn1 N17 Zn1 18.69(4) 3_866 .
N1 C18 N17 127.2(3) 3_866 .
N1 C18 C19 124.2(3) 3_866 .
N17 C18 C19 108.5(3) . .
C20 C19 C28 121.0(3) . .
C20 C19 C18 132.7(3) . .
C28 C19 C18 106.2(3) . .
C19 C20 C21 117.5(3) . .
C19 C20 H20 121.2 . .
C21 C20 H20 121.2 . .
C20 C21 C26 121.3(3) . .
C20 C21 C22 118.0(3) . .
C26 C21 C22 120.6(3) . .
C33 C22 C23 108.5(3) . .
C33 C22 C21 112.1(3) . .
C23 C22 C21 110.4(3) . .
C33 C22 C34 108.8(3) . .
C23 C22 C34 110.3(3) . .
C21 C22 C34 106.6(3) . .
C24 C23 C22 113.6(3) . .
C24 C23 H23A 108.9 . .
C22 C23 H23A 108.9 . .
C24 C23 H23B 108.9 . .
C22 C23 H23B 108.9 . .
H23A C23 H23B 107.7 . .
C25 C24 C23 113.0(4) . .
C25 C24 H24A 109.0 . .
C23 C24 H24A 109.0 . .
C25 C24 H24B 109.0 . .
C23 C24 H24B 109.0 . .
H24A C24 H24B 107.8 . .
C24 C25 C26 110.5(3) . .
C24 C25 C35 110.7(3) . .
C26 C25 C35 106.9(3) . .
C24 C25 C36 108.4(4) . .
C26 C25 C36 112.3(3) . .
C35 C25 C36 108.1(3) . .
C27 C26 C21 119.5(3) . .
C27 C26 C25 117.4(3) . .
C21 C26 C25 122.8(3) . .
C28 C27 C26 117.7(3) . .
C28 C27 H27 121.1 . .
C26 C27 H27 121.1 . .
C27 C28 C19 122.6(3) . .
C27 C28 C16 130.4(3) . .
C19 C28 C16 106.8(3) . .
C8 C29 H29A 109.5 . .
C8 C29 H29B 109.5 . .
H29A C29 H29B 109.5 . .
C8 C29 H29C 109.5 . .
H29A C29 H29C 109.5 . .
H29B C29 H29C 109.5 . .
C8 C30 H30A 109.5 . .
C8 C30 H30B 109.5 . .
H30A C30 H30B 109.5 . .
C8 C30 H30C 109.5 . .
H30A C30 H30C 109.5 . .
H30B C30 H30C 109.5 . .
C11 C31 H31A 109.5 . .
C11 C31 H31B 109.5 . .
H31A C31 H31B 109.5 . .
C11 C31 H31C 109.5 . .
H31A C31 H31C 109.5 . .
H31B C31 H31C 109.5 . .
C11 C32 H32A 109.5 . .
C11 C32 H32B 109.5 . .
H32A C32 H32B 109.5 . .
C11 C32 H32C 109.5 . .
H32A C32 H32C 109.5 . .
H32B C32 H32C 109.5 . .
C22 C33 H33A 109.5 . .
C22 C33 H33B 109.5 . .
H33A C33 H33B 109.5 . .
C22 C33 H33C 109.5 . .
H33A C33 H33C 109.5 . .
H33B C33 H33C 109.5 . .
C22 C34 H34A 109.5 . .
C22 C34 H34B 109.5 . .
H34A C34 H34B 109.5 . .
C22 C34 H34C 109.5 . .
H34A C34 H34C 109.5 . .
H34B C34 H34C 109.5 . .
C25 C35 H35A 109.5 . .
C25 C35 H35B 109.5 . .
H35A C35 H35B 109.5 . .
C25 C35 H35C 109.5 . .
H35A C35 H35C 109.5 . .
H35B C35 H35C 109.5 . .
C25 C36 H36A 109.5 . .
C25 C36 H36B 109.5 . .
H36A C36 H36B 109.5 . .
C25 C36 H36C 109.5 . .
H36A C36 H36C 109.5 . .
H36B C36 H36C 109.5 . .
Zn1 O1W H1WA 109.6 . .
Zn1 O1W H1WB 109.6 . .
H1WA O1W H1WB 109.2 . .

loop_
_geom_bond_atom_site_label_1
_geom_bond_atom_site_label_2
_geom_bond_distance
_geom_bond_site_symmetry_2
Zn1 Zn1 0.7019(11) 3_866
Zn1 N17 1.886(3) 3_866
Zn1 N3 1.908(3) 3_866
Zn1 N3 2.121(3) .
Zn1 O1W 2.138(4) .
Zn1 N17 2.143(3) .
N1 C2 1.330(4) .
N1 C18 1.333(4) 3_866
C2 N3 1.374(4) .
C2 C14 1.464(4) .
N3 C4 1.375(4) .
N3 Zn1 1.908(3) 3_866
C4 N15 1.325(4) .
C4 C5 1.457(4) .
C5 C6 1.348(4) .
C5 C14 1.380(4) .
C6 C7 1.375(4) .
C6 H6 0.9400 .
C7 C12 1.419(5) .
C7 C8 1.531(5) .
C8 C9 1.513(5) .
C8 C29 1.531(5) .
C8 C30 1.534(5) .
C9 C10 1.507(6) .
C9 H9A 0.9800 .
C9 H9B 0.9800 .
C10 C11 1.514(5) .
C10 H10A 0.9800 .
C10 H10B 0.9800 .
C11 C31 1.523(5) .
C11 C32 1.533(5) .
C11 C12 1.533(4) .
C12 C13 1.376(4) .
C13 C14 1.369(4) .
C13 H13 0.9400 .
N15 C16 1.343(4) .
C16 N17 1.355(4) .
C16 C28 1.448(4) .
N17 C18 1.373(4) .
N17 Zn1 1.886(3) 3_866
C18 N1 1.333(4) 3_866
C18 C19 1.465(5) .
C19 C20 1.360(4) .
C19 C28 1.387(4) .
C20 C21 1.366(5) .
C20 H20 0.9400 .
C21 C26 1.431(5) .
C21 C22 1.531(5) .
C22 C33 1.521(5) .
C22 C23 1.528(5) .
C22 C34 1.540(5) .
C23 C24 1.514(6) .
C23 H23A 0.9800 .
C23 H23B 0.9800 .
C24 C25 1.510(6) .
C24 H24A 0.9800 .
C24 H24B 0.9800 .
C25 C26 1.521(5) .
C25 C35 1.537(5) .
C25 C36 1.540(6) .
C26 C27 1.373(5) .
C27 C28 1.351(4) .
C27 H27 0.9400 .
C29 H29A 0.9700 .
C29 H29B 0.9700 .
C29 H29C 0.9700 .
C30 H30A 0.9700 .
C30 H30B 0.9700 .
C30 H30C 0.9700 .
C31 H31A 0.9700 .
C31 H31B 0.9700 .
C31 H31C 0.9700 .
C32 H32A 0.9700 .
C32 H32B 0.9700 .
C32 H32C 0.9700 .
C33 H33A 0.9700 .
C33 H33B 0.9700 .
C33 H33C 0.9700 .
C34 H34A 0.9700 .
C34 H34B 0.9700 .
C34 H34C 0.9700 .
C35 H35A 0.9700 .
C35 H35B 0.9700 .
C35 H35C 0.9700 .
C36 H36A 0.9700 .
C36 H36B 0.9700 .
C36 H36C 0.9700 .
O1W H1WA 0.8643 .
O1W H1WB 0.8644 .

loop_
_geom_hbond_atom_site_label_D
_geom_hbond_atom_site_label_H
_geom_hbond_atom_site_label_A
_geom_hbond_distance_DH
_geom_hbond_distance_HA
_geom_hbond_distance_DA
_geom_hbond_angle_DHA
_geom_hbond_site_symmetry_A
O1W H1WB N15 0.86 1.86 2.583(5) 140.6 3_766
O1W H1WB N27 0.86 2.63 3.307(5) 135.7 3_766

loop_
_geom_torsion_atom_site_label_1
_geom_torsion_atom_site_label_2
_geom_torsion_atom_site_label_3
_geom_torsion_atom_site_label_4
_geom_torsion
_geom_torsion_site_symmetry_1
_geom_torsion_site_symmetry_4
C18 N1 C2 N3 -1.2(5) 3_866 .
C18 N1 C2 C14 175.7(3) 3_866 .
N1 C2 N3 C4 175.4(3) . .
C14 C2 N3 C4 -2.0(3) . .
N1 C2 N3 Zn1 14.4(5) . 3_866
C14 C2 N3 Zn1 -163.0(2) . 3_866
N1 C2 N3 Zn1 -7.8(4) . .
C14 C2 N3 Zn1 174.78(18) . .
C2 N3 C4 N15 -177.5(3) . .
Zn1 N3 C4 N15 -13.8(4) 3_866 .
Zn1 N3 C4 N15 5.9(5) . .
C2 N3 C4 C5 0.4(3) . .
Zn1 N3 C4 C5 164.15(19) 3_866 .
Zn1 N3 C4 C5 -176.16(19) . .
N15 C4 C5 C6 4.4(5) . .
N3 C4 C5 C6 -173.6(3) . .
N15 C4 C5 C14 179.4(3) . .
N3 C4 C5 C14 1.4(3) . .
C14 C5 C6 C7 1.9(4) . .
C4 C5 C6 C7 176.1(3) . .
C5 C6 C7 C12 2.9(4) . .
C5 C6 C7 C8 -171.9(3) . .
C6 C7 C8 C9 -159.1(3) . .
C12 C7 C8 C9 26.2(4) . .
C6 C7 C8 C29 79.4(4) . .
C12 C7 C8 C29 -95.3(4) . .
C6 C7 C8 C30 -38.3(4) . .
C12 C7 C8 C30 147.0(3) . .
C29 C8 C9 C10 70.3(4) . .
C7 C8 C9 C10 -47.8(4) . .
C30 C8 C9 C10 -170.1(3) . .
C8 C9 C10 C11 61.1(5) . .
C9 C10 C11 C31 -169.2(3) . .
C9 C10 C11 C32 71.8(4) . .
C9 C10 C11 C12 -45.7(5) . .
C6 C7 C12 C13 -5.0(5) . .
C8 C7 C12 C13 169.6(3) . .
C6 C7 C12 C11 170.3(3) . .
C8 C7 C12 C11 -15.1(5) . .
C10 C11 C12 C13 -160.9(3) . .
C31 C11 C12 C13 -38.7(4) . .
C32 C11 C12 C13 79.8(4) . .
C10 C11 C12 C7 23.6(4) . .
C31 C11 C12 C7 145.8(3) . .
C32 C11 C12 C7 -95.7(4) . .
C7 C12 C13 C14 2.1(4) . .
C11 C12 C13 C14 -173.4(3) . .
C12 C13 C14 C5 2.7(4) . .
C12 C13 C14 C2 -174.4(3) . .
C6 C5 C14 C13 -4.8(5) . .
C4 C5 C14 C13 179.8(3) . .
C6 C5 C14 C2 172.9(3) . .
C4 C5 C14 C2 -2.5(3) . .
N1 C2 C14 C13 2.8(5) . .
N3 C2 C14 C13 -179.8(3) . .
N1 C2 C14 C5 -174.6(3) . .
N3 C2 C14 C5 2.8(3) . .
N3 C4 N15 C16 -1.3(5) . .
C5 C4 N15 C16 -178.9(3) . .
C4 N15 C16 N17 0.7(5) . .
C4 N15 C16 C28 178.3(3) . .
N15 C16 N17 C18 178.1(3) . .
C28 C16 N17 C18 0.2(3) . .
N15 C16 N17 Zn1 15.1(4) . 3_866
C28 C16 N17 Zn1 -162.8(2) . 3_866
N15 C16 N17 Zn1 -4.8(5) . .
C28 C16 N17 Zn1 177.3(2) . .
C16 N17 C18 N1 -174.9(3) . 3_866
Zn1 N17 C18 N1 -14.3(4) 3_866 3_866
Zn1 N17 C18 N1 7.9(4) . 3_866
C16 N17 C18 C19 1.9(3) . .
Zn1 N17 C18 C19 162.5(2) 3_866 .
Zn1 N17 C18 C19 -175.29(19) . .
N1 C18 C19 C20 -5.1(5) 3_866 .
N17 C18 C19 C20 177.9(3) . .
N1 C18 C19 C28 173.5(3) 3_866 .
N17 C18 C19 C28 -3.4(3) . .
C28 C19 C20 C21 -2.8(4) . .
C18 C19 C20 C21 175.7(3) . .
C19 C20 C21 C26 -3.0(5) . .
C19 C20 C21 C22 172.1(3) . .
C20 C21 C22 C33 37.8(4) . .
C26 C21 C22 C33 -147.2(3) . .
C20 C21 C22 C23 159.0(3) . .
C26 C21 C22 C23 -26.0(4) . .
C20 C21 C22 C34 -81.2(4) . .
C26 C21 C22 C34 93.9(4) . .
C33 C22 C23 C24 170.3(3) . .
C21 C22 C23 C24 47.0(4) . .
C34 C22 C23 C24 -70.6(4) . .
C22 C23 C24 C25 -60.7(5) . .
C23 C24 C25 C26 46.8(5) . .
C23 C24 C25 C35 -71.4(4) . .
C23 C24 C25 C36 170.3(4) . .
C20 C21 C26 C27 6.1(5) . .
C22 C21 C26 C27 -168.8(3) . .
C20 C21 C26 C25 -167.9(3) . .
C22 C21 C26 C25 17.2(5) . .
C24 C25 C26 C27 159.3(3) . .
C35 C25 C26 C27 -80.1(4) . .
C36 C25 C26 C27 38.2(4) . .
C24 C25 C26 C21 -26.5(5) . .
C35 C25 C26 C21 94.0(4) . .
C36 C25 C26 C21 -147.7(3) . .
C21 C26 C27 C28 -3.2(5) . .
C25 C26 C27 C28 171.1(3) . .
C26 C27 C28 C19 -2.5(5) . .
C26 C27 C28 C16 -178.1(3) . .
C20 C19 C28 C27 5.8(5) . .
C18 C19 C28 C27 -173.1(3) . .
C20 C19 C28 C16 -177.7(3) . .
C18 C19 C28 C16 3.4(3) . .
N15 C16 C28 C27 -4.3(5) . .
N17 C16 C28 C27 173.8(3) . .
N15 C16 C28 C19 179.6(3) . .
N17 C16 C28 C19 -2.4(3) . .
